data_8102675
loop_
_publ_author_name
'Kwang Ha'

_publ_section_title
;
 Crystal structure of
 aquaacetato[N,N'-bis(3-ethoxysalicylidene)cyclohexane-1,2-diiminato]manganese(III)
 --- acetonitrile (1:2), Mn(H2O)(CH3CO2)(C24H28N2O4) &#x00B7; 2CH3CN
;
_journal_issue 2
_journal_name_full 'Zeitschrift f\"ur Kristallographie - New Crystal Structures'
_journal_page_first 285
_journal_volume 225
_journal_year 2010
_chemical_formula_moiety 'C26 H33 Mn N2 O7, 2(C2 H3 N)'
_chemical_formula_sum 'C30 H39 Mn N4 O7'
_chemical_formula_weight 622.59
_chemical_name_systematic
; 
Aquaacetato[N,N'-bis(3-ethoxysalicylidene)cyclohexane-1,2-diiminato]
manganese(III) - acetonitrile (1:2)
;
_space_group_IT_number 14
_symmetry_cell_setting monoclinic
_symmetry_space_group_name_Hall '-P 2yn'
_symmetry_space_group_name_H-M 'P 1 21/n 1'
_atom_sites_solution_hydrogens geom
_atom_sites_solution_primary direct
_atom_sites_solution_secondary difmap
_audit_creation_method SHELXL-97
_cell_angle_alpha 90.00
_cell_angle_beta 92.226(1)
_cell_angle_gamma 90.00
_cell_formula_units_Z 4
_cell_length_a 14.8397(8)
_cell_length_b 13.5844(7)
_cell_length_c 15.2747(8)
_cell_measurement_reflns_used 2985
_cell_measurement_temperature 200(2)
_cell_measurement_theta_max 22.06
_cell_measurement_theta_min 2.40
_cell_volume 3076.9(3)
_computing_cell_refinement 'SAINT (Bruker, 2000)'
_computing_data_collection 'SMART (Bruker, 2000)'
_computing_data_reduction 'SAINT (Bruker, 2000)'
_computing_molecular_graphics 'ORTEP-III (Farrugia, 1997)'
_computing_publication_material SHELXL97
_computing_structure_refinement 'SHELXL-97 (Sheldrick, 1997)'
_computing_structure_solution 'SHELXS-97 (Sheldrick, 1997)'
_diffrn_ambient_temperature 200(2)
_diffrn_measured_fraction_theta_full 0.998
_diffrn_measured_fraction_theta_max 0.998
_diffrn_measurement_device_type 'Bruker SMART 1000 CCD'
_diffrn_measurement_method '\f and \w scans'
_diffrn_radiation_monochromator graphite
_diffrn_radiation_source 'fine-focus sealed tube'
_diffrn_radiation_type MoK\a
_diffrn_radiation_wavelength 0.71073
_diffrn_reflns_av_R_equivalents 0.0840
_diffrn_reflns_av_sigmaI/netI 0.1020
_diffrn_reflns_limit_h_max 13
_diffrn_reflns_limit_h_min -18
_diffrn_reflns_limit_k_max 16
_diffrn_reflns_limit_k_min -16
_diffrn_reflns_limit_l_max 18
_diffrn_reflns_limit_l_min -18
_diffrn_reflns_number 19003
_diffrn_reflns_theta_full 26.00
_diffrn_reflns_theta_max 26.00
_diffrn_reflns_theta_min 1.95
_diffrn_standards_decay_% 0
_diffrn_standards_interval_count 0
_diffrn_standards_interval_time 0
_diffrn_standards_number 0
_exptl_absorpt_coefficient_mu 0.480
_exptl_absorpt_correction_T_max 1.000000
_exptl_absorpt_correction_T_min 0.804237
_exptl_absorpt_correction_type multi-scan
_exptl_absorpt_process_details SADABS
_exptl_crystal_colour brown
_exptl_crystal_density_diffrn 1.344
_exptl_crystal_density_method 'not measured'
_exptl_crystal_description block
_exptl_crystal_F_000 1312
_exptl_crystal_size_max 0.28
_exptl_crystal_size_mid 0.25
_exptl_crystal_size_min 0.09
_refine_diff_density_max 0.404
_refine_diff_density_min -0.461
_refine_diff_density_rms 0.072
_refine_ls_extinction_method none
_refine_ls_goodness_of_fit_ref 1.039
_refine_ls_hydrogen_treatment constr
_refine_ls_matrix_type full
_refine_ls_number_parameters 379
_refine_ls_number_reflns 6040
_refine_ls_number_restraints 0
_refine_ls_restrained_S_all 1.039
_refine_ls_R_factor_all 0.1370
_refine_ls_R_factor_gt 0.0628
_refine_ls_shift/su_max 0.000
_refine_ls_shift/su_mean 0.000
_refine_ls_structure_factor_coef Fsqd
_refine_ls_weighting_details 'calc w=1/[\s^2^(Fo^2^)+(0.0675P)^2^+0.3483P] where P=(Fo^2^+2Fc^2^)/3'
_refine_ls_weighting_scheme calc
_refine_ls_wR_factor_gt 0.1377
_refine_ls_wR_factor_ref 0.1715
_reflns_number_gt 3286
_reflns_number_total 6040
_reflns_threshold_expression >2sigma(I)
_cod_data_source_file 1267-2934.cff
_cod_data_source_block mn(saldach)(oac)
_cod_depositor_comments
;
The following automatic conversions were performed:
'_symmetry_cell_setting' value 'Monoclinic' changed to 'monoclinic'
according to '/home/saulius/struct/CIF-dictionaries/cif_core.dic'
dictionary named 'cif_core.dic' version 2.4.1 from
2010-06-29.

'_exptl_absorpt_correction_type' value 'Multi-scan' changed
to 'multi-scan' according to
'/home/saulius/struct/CIF-dictionaries/cif_core.dic' dictionary named
'cif_core.dic' version 2.4.1 from 2010-06-29.

Automatic conversion script
Id: cif_fix_enum 1555 2011-01-17 13:19:09Z saulius 
;
_cod_original_sg_symbol_H-M 'P 21/n'
_cod_database_code 8102675

loop_
_symmetry_equiv_pos_as_xyz
'x, y, z'
'-x+1/2, y+1/2, -z+1/2'
'-x, -y, -z'
'x-1/2, -y-1/2, z-1/2'

loop_
_atom_site_label
_atom_site_type_symbol
_atom_site_fract_x
_atom_site_fract_y
_atom_site_fract_z
_atom_site_U_iso_or_equiv
_atom_site_adp_type
_atom_site_occupancy
_atom_site_symmetry_multiplicity
_atom_site_calc_flag
_atom_site_refinement_flags
_atom_site_disorder_assembly
_atom_site_disorder_group
Mn1 Mn 0.62865(4) -0.00372(4) 0.11278(4) 0.0334(2) Uani 1 1 d . A .
O1 O 0.63354(19) -0.1485(2) -0.14866(16) 0.0459(8) Uani 1 1 d . . .
O2 O 0.63000(18) -0.08126(19) 0.00958(16) 0.0394(7) Uani 1 1 d . . .
O3 O 0.60014(18) 0.11201(18) 0.04914(16) 0.0390(7) Uani 1 1 d . . .
O4 O 0.58263(19) 0.24904(19) -0.06819(18) 0.0447(7) Uani 1 1 d . A .
O5 O 0.7719(2) 0.0141(3) 0.10994(19) 0.0611(9) Uani 1 1 d . . .
O6 O 0.8178(2) 0.0881(3) 0.2294(2) 0.0747(10) Uani 1 1 d . . .
O7 O 0.47300(17) -0.0393(2) 0.11856(16) 0.0417(7) Uani 1 1 d . . .
H71 H 0.4375 0.0080 0.1089 0.063 Uiso 1 1 d R . .
H72 H 0.4590 -0.0795 0.0785 0.063 Uiso 1 1 d R . .
N1 N 0.6475(2) -0.1201(2) 0.1893(2) 0.0422(9) Uani 1 1 d . . .
N2 N 0.6098(2) 0.0624(2) 0.2259(2) 0.0424(9) Uani 1 1 d . . .
C1 C 0.6447(4) -0.0942(4) -0.2947(3) 0.0696(15) Uani 1 1 d . . .
H1A H 0.5883 -0.0577 -0.2886 0.104 Uiso 1 1 calc R . .
H1B H 0.6496 -0.1152 -0.3558 0.104 Uiso 1 1 calc R . .
H1C H 0.6959 -0.0517 -0.2780 0.104 Uiso 1 1 calc R . .
C2 C 0.6451(3) -0.1825(4) -0.2367(3) 0.0548(13) Uani 1 1 d . . .
H2A H 0.5954 -0.2275 -0.2548 0.066 Uiso 1 1 calc R . .
H2B H 0.7029 -0.2184 -0.2403 0.066 Uiso 1 1 calc R . .
C3 C 0.6432(3) -0.2168(3) -0.0836(3) 0.0413(10) Uani 1 1 d . . .
C4 C 0.6560(3) -0.3157(3) -0.0959(3) 0.0546(13) Uani 1 1 d . . .
H4 H 0.6573 -0.3415 -0.1537 0.066 Uiso 1 1 calc R . .
C5 C 0.6671(3) -0.3785(3) -0.0245(3) 0.0625(14) Uani 1 1 d . . .
H5 H 0.6753 -0.4470 -0.0340 0.075 Uiso 1 1 calc R . .
C6 C 0.6664(3) -0.3433(3) 0.0583(3) 0.0525(12) Uani 1 1 d . A .
H6 H 0.6746 -0.3871 0.1065 0.063 Uiso 1 1 calc R . .
C7 C 0.6535(3) -0.2410(3) 0.0737(3) 0.0372(10) Uani 1 1 d . . .
C8 C 0.6415(3) -0.1771(3) 0.0027(3) 0.0355(10) Uani 1 1 d . A .
C9 C 0.6558(3) -0.2100(3) 0.1630(3) 0.0442(11) Uani 1 1 d . A .
H9 H 0.6639 -0.2594 0.2066 0.053 Uiso 1 1 calc R . .
C10A C 0.6689(5) -0.0875(4) 0.2827(4) 0.0378(18) Uiso 0.695(10) 1 d P A 1
H10A H 0.7312 -0.0601 0.2917 0.045 Uiso 0.695(10) 1 calc PR A 1
C11A C 0.6470(6) -0.1748(5) 0.3494(4) 0.042(2) Uiso 0.695(10) 1 d P A 1
H11A H 0.5824 -0.1931 0.3451 0.050 Uiso 0.695(10) 1 calc PR A 1
H11B H 0.6840 -0.2338 0.3385 0.050 Uiso 0.695(10) 1 calc PR A 1
C12A C 0.6729(6) -0.1273(6) 0.4415(5) 0.063(2) Uiso 0.695(10) 1 d P A 1
H12A H 0.6745 -0.1777 0.4884 0.075 Uiso 0.695(10) 1 calc PR A 1
H12B H 0.7324 -0.0944 0.4406 0.075 Uiso 0.695(10) 1 calc PR A 1
C13A C 0.5969(7) -0.0519(6) 0.4550(5) 0.065(2) Uiso 0.695(10) 1 d P A 1
H13A H 0.5978 -0.0288 0.5165 0.078 Uiso 0.695(10) 1 calc PR A 1
H13B H 0.5372 -0.0813 0.4402 0.078 Uiso 0.695(10) 1 calc PR A 1
C14A C 0.6177(6) 0.0360(5) 0.3905(4) 0.042(2) Uiso 0.695(10) 1 d P A 1
H14A H 0.5793 0.0938 0.4016 0.051 Uiso 0.695(10) 1 calc PR A 1
H14B H 0.6819 0.0558 0.3958 0.051 Uiso 0.695(10) 1 calc PR A 1
C15A C 0.5939(5) -0.0109(5) 0.2974(4) 0.0412(18) Uiso 0.695(10) 1 d P A 1
H15A H 0.5321 -0.0401 0.2934 0.049 Uiso 0.695(10) 1 calc PR A 1
C10B C 0.6149(12) -0.1018(10) 0.2803(8) 0.036(4) Uiso 0.305(10) 1 d P A 2
H10B H 0.5489 -0.1133 0.2867 0.044 Uiso 0.305(10) 1 calc PR A 2
C11B C 0.6823(12) -0.1665(10) 0.3508(8) 0.029(4) Uiso 0.305(10) 1 d P A 2
H11C H 0.7433 -0.1376 0.3589 0.035 Uiso 0.305(10) 1 calc PR A 2
H11D H 0.6866 -0.2369 0.3349 0.035 Uiso 0.305(10) 1 calc PR A 2
C12B C 0.6161(15) -0.1467(13) 0.4390(11) 0.066(6) Uiso 0.305(10) 1 d P A 2
H12C H 0.5510 -0.1504 0.4228 0.080 Uiso 0.305(10) 1 calc PR A 2
H12D H 0.6306 -0.1928 0.4878 0.080 Uiso 0.305(10) 1 calc PR A 2
C13B C 0.6481(12) -0.0360(11) 0.4613(9) 0.040(4) Uiso 0.305(10) 1 d P A 2
H13C H 0.7131 -0.0262 0.4518 0.048 Uiso 0.305(10) 1 calc PR A 2
H13D H 0.6345 -0.0167 0.5219 0.048 Uiso 0.305(10) 1 calc PR A 2
C14B C 0.5822(13) 0.0239(12) 0.3859(10) 0.042(5) Uiso 0.305(10) 1 d P A 2
H14C H 0.5216 -0.0061 0.3779 0.051 Uiso 0.305(10) 1 calc PR A 2
H14D H 0.5767 0.0950 0.3987 0.051 Uiso 0.305(10) 1 calc PR A 2
C15B C 0.6464(11) 0.0019(10) 0.3036(8) 0.030(4) Uiso 0.305(10) 1 d P A 2
H15B H 0.7127 0.0088 0.3169 0.036 Uiso 0.305(10) 1 calc PR A 2
C16 C 0.5980(3) 0.1558(3) 0.2369(3) 0.0468(11) Uani 1 1 d . A .
H16 H 0.5923 0.1786 0.2952 0.056 Uiso 1 1 calc R . .
C17 C 0.5929(3) 0.2274(3) 0.1685(3) 0.0415(10) Uani 1 1 d . . .
C18 C 0.5831(3) 0.3266(3) 0.1935(3) 0.0581(13) Uani 1 1 d . A .
H18 H 0.5831 0.3431 0.2539 0.070 Uiso 1 1 calc R . .
C19 C 0.5738(4) 0.3986(3) 0.1325(3) 0.0671(15) Uani 1 1 d . . .
H19 H 0.5675 0.4652 0.1504 0.080 Uiso 1 1 calc R A .
C20 C 0.5734(3) 0.3757(3) 0.0439(3) 0.0586(13) Uani 1 1 d . A .
H20 H 0.5666 0.4266 0.0015 0.070 Uiso 1 1 calc R . .
C21 C 0.5827(3) 0.2794(3) 0.0174(3) 0.0415(11) Uani 1 1 d . . .
C22 C 0.5923(3) 0.2033(3) 0.0787(3) 0.0358(10) Uani 1 1 d . A .
C23 C 0.5794(3) 0.3223(3) -0.1354(3) 0.0595(14) Uani 1 1 d . . .
H23A H 0.6303 0.3688 -0.1271 0.071 Uiso 1 1 calc R A .
H23B H 0.5223 0.3598 -0.1340 0.071 Uiso 1 1 calc R . .
C24 C 0.5855(3) 0.2691(4) -0.2217(3) 0.0639(14) Uani 1 1 d . A .
H24A H 0.6412 0.2303 -0.2214 0.096 Uiso 1 1 calc R . .
H24B H 0.5858 0.3173 -0.2695 0.096 Uiso 1 1 calc R . .
H24C H 0.5335 0.2253 -0.2302 0.096 Uiso 1 1 calc R . .
C25 C 0.8231(3) 0.0553(3) 0.1572(2) 0.0411(12) Uani 1 1 d . . .
C26 C 0.9244(4) 0.0549(4) 0.1246(4) 0.0784(16) Uani 1 1 d . . .
H26A H 0.9412 -0.0122 0.1083 0.118 Uiso 1 1 calc R . .
H26B H 0.9654 0.0784 0.1720 0.118 Uiso 1 1 calc R . .
H26C H 0.9286 0.0984 0.0737 0.118 Uiso 1 1 calc R . .
N3 N 0.3581(4) 0.4788(4) 0.2844(3) 0.0977(17) Uani 1 1 d . . .
C27 C 0.2750(4) 0.3957(5) 0.4070(3) 0.0824(18) Uani 1 1 d . . .
H27A H 0.2106 0.3919 0.3905 0.124 Uiso 1 1 calc R . .
H27B H 0.2832 0.4342 0.4610 0.124 Uiso 1 1 calc R . .
H27C H 0.2989 0.3291 0.4167 0.124 Uiso 1 1 calc R . .
C28 C 0.3217(4) 0.4417(4) 0.3388(4) 0.0620(14) Uani 1 1 d . . .
N4 N 0.4962(4) 0.2726(4) 0.4240(3) 0.0980(18) Uani 1 1 d . . .
C29 C 0.6316(4) 0.3352(5) 0.5180(4) 0.0907(19) Uani 1 1 d . . .
H29A H 0.6694 0.2792 0.5364 0.136 Uiso 1 1 calc R . .
H29B H 0.6102 0.3691 0.5699 0.136 Uiso 1 1 calc R . .
H29C H 0.6671 0.3810 0.4836 0.136 Uiso 1 1 calc R . .
C30 C 0.5552(4) 0.3004(4) 0.4652(4) 0.0643(15) Uani 1 1 d . . .

loop_
_atom_site_aniso_label
_atom_site_aniso_U_11
_atom_site_aniso_U_22
_atom_site_aniso_U_33
_atom_site_aniso_U_23
_atom_site_aniso_U_13
_atom_site_aniso_U_12
Mn1 0.0432(4) 0.0272(3) 0.0302(3) 0.0028(3) 0.0062(3) 0.0044(3)
O1 0.064(2) 0.0414(18) 0.0327(15) -0.0028(14) 0.0052(14) 0.0079(15)
O2 0.0544(18) 0.0287(16) 0.0356(15) 0.0048(12) 0.0062(13) 0.0070(13)
O3 0.0566(18) 0.0250(15) 0.0353(15) 0.0020(12) 0.0011(13) 0.0024(13)
O4 0.059(2) 0.0299(16) 0.0453(17) 0.0110(14) 0.0081(14) -0.0009(14)
O5 0.054(2) 0.086(3) 0.0442(18) -0.0033(18) 0.0085(16) -0.0044(18)
O6 0.090(3) 0.062(2) 0.071(2) -0.009(2) 0.000(2) -0.019(2)
O7 0.0432(17) 0.0428(17) 0.0391(16) 0.0057(13) 0.0005(13) 0.0042(14)
N1 0.063(2) 0.035(2) 0.0292(18) 0.0038(16) 0.0091(17) 0.0118(18)
N2 0.066(3) 0.031(2) 0.0303(18) 0.0026(15) 0.0051(17) 0.0078(18)
C1 0.090(4) 0.082(4) 0.037(3) -0.005(3) 0.007(3) 0.003(3)
C2 0.061(3) 0.069(4) 0.034(2) -0.012(2) 0.004(2) 0.012(3)
C3 0.047(3) 0.036(3) 0.041(2) 0.001(2) 0.001(2) 0.003(2)
C4 0.073(4) 0.043(3) 0.048(3) -0.010(2) 0.003(2) 0.007(2)
C5 0.091(4) 0.032(3) 0.064(3) -0.009(3) 0.004(3) 0.010(3)
C6 0.066(3) 0.032(3) 0.060(3) 0.008(2) 0.005(3) 0.003(2)
C7 0.043(3) 0.028(2) 0.041(2) 0.0003(19) 0.009(2) 0.0032(19)
C8 0.037(2) 0.029(2) 0.041(2) -0.0008(19) 0.0062(19) 0.0061(19)
C9 0.050(3) 0.035(3) 0.048(3) 0.014(2) 0.008(2) 0.010(2)
C16 0.062(3) 0.040(3) 0.039(2) -0.006(2) 0.005(2) 0.006(2)
C17 0.049(3) 0.032(2) 0.043(3) -0.001(2) 0.004(2) 0.002(2)
C18 0.082(4) 0.038(3) 0.054(3) -0.008(2) 0.008(3) 0.003(3)
C19 0.101(4) 0.028(3) 0.073(4) -0.007(3) 0.009(3) 0.003(3)
C20 0.083(4) 0.027(3) 0.066(3) 0.008(2) 0.005(3) 0.001(2)
C21 0.045(3) 0.032(2) 0.048(3) 0.006(2) 0.006(2) -0.002(2)
C22 0.036(2) 0.026(2) 0.045(3) 0.0014(19) 0.004(2) -0.0002(19)
C23 0.066(3) 0.048(3) 0.065(3) 0.028(3) 0.008(3) -0.005(3)
C24 0.077(4) 0.068(4) 0.047(3) 0.020(3) 0.005(3) 0.000(3)
C25 0.085(4) 0.028(2) 0.0102(19) -0.0058(17) -0.002(2) -0.022(2)
C26 0.068(4) 0.075(4) 0.092(4) -0.003(3) -0.002(3) -0.014(3)
N3 0.106(4) 0.100(4) 0.088(4) 0.002(3) 0.024(3) -0.005(3)
C27 0.072(4) 0.115(5) 0.061(3) -0.015(3) 0.015(3) -0.011(4)
C28 0.065(4) 0.063(4) 0.057(3) -0.017(3) 0.005(3) -0.001(3)
N4 0.109(5) 0.085(4) 0.099(4) -0.029(3) -0.002(3) -0.003(3)
C29 0.066(4) 0.115(5) 0.091(4) 0.014(4) 0.010(3) 0.008(4)
C30 0.068(4) 0.065(4) 0.062(3) -0.009(3) 0.018(3) 0.005(3)

loop_
_atom_type_symbol
_atom_type_description
_atom_type_scat_dispersion_real
_atom_type_scat_dispersion_imag
_atom_type_scat_source
C C 0.0033 0.0016 'International Tables Vol C Tables 4.2.6.8 and 6.1.1.4'
H H 0.0000 0.0000 'International Tables Vol C Tables 4.2.6.8 and 6.1.1.4'
Mn Mn 0.3368 0.7283 'International Tables Vol C Tables 4.2.6.8 and 6.1.1.4'
N N 0.0061 0.0033 'International Tables Vol C Tables 4.2.6.8 and 6.1.1.4'
O O 0.0106 0.0060 'International Tables Vol C Tables 4.2.6.8 and 6.1.1.4'

loop_
_geom_angle_atom_site_label_1
_geom_angle_atom_site_label_2
_geom_angle_atom_site_label_3
_geom_angle
_geom_angle_site_symmetry_1
_geom_angle_site_symmetry_3
_geom_angle_publ_flag
O3 Mn1 O2 92.52(11) . . ?
O3 Mn1 N2 92.01(12) . . ?
O2 Mn1 N2 170.14(13) . . ?
O3 Mn1 N1 173.18(13) . . ?
O2 Mn1 N1 92.36(12) . . ?
N2 Mn1 N1 82.45(13) . . ?
O3 Mn1 O5 95.64(12) . . ?
O2 Mn1 O5 90.20(12) . . ?
N2 Mn1 O5 98.07(13) . . ?
N1 Mn1 O5 89.10(13) . . ?
O3 Mn1 O7 89.40(11) . . ?
O2 Mn1 O7 87.68(11) . . ?
N2 Mn1 O7 83.61(12) . . ?
N1 Mn1 O7 86.05(12) . . ?
O5 Mn1 O7 174.61(11) . . ?
C3 O1 C2 116.8(3) . . ?
C8 O2 Mn1 128.3(2) . . ?
C22 O3 Mn1 128.6(2) . . ?
C21 O4 C23 118.3(3) . . ?
C25 O5 Mn1 131.5(3) . . ?
Mn1 O7 H71 116.4 . . ?
Mn1 O7 H72 108.7 . . ?
H71 O7 H72 103.5 . . ?
C9 N1 C10B 118.6(6) . . ?
C9 N1 C10A 123.3(4) . . ?
C10B N1 C10A 31.6(5) . . ?
C9 N1 Mn1 125.7(3) . . ?
C10B N1 Mn1 111.7(5) . . ?
C10A N1 Mn1 110.0(3) . . ?
C16 N2 C15A 122.0(4) . . ?
C16 N2 C15B 118.3(6) . . ?
C15A N2 C15B 30.6(5) . . ?
C16 N2 Mn1 125.7(3) . . ?
C15A N2 Mn1 111.4(3) . . ?
C15B N2 Mn1 112.1(5) . . ?
C2 C1 H1A 109.5 . . ?
C2 C1 H1B 109.5 . . ?
H1A C1 H1B 109.5 . . ?
C2 C1 H1C 109.5 . . ?
H1A C1 H1C 109.5 . . ?
H1B C1 H1C 109.5 . . ?
O1 C2 C1 107.5(4) . . ?
O1 C2 H2A 110.2 . . ?
C1 C2 H2A 110.2 . . ?
O1 C2 H2B 110.2 . . ?
C1 C2 H2B 110.2 . . ?
H2A C2 H2B 108.5 . . ?
O1 C3 C4 125.3(4) . . ?
O1 C3 C8 114.3(3) . . ?
C4 C3 C8 120.3(4) . . ?
C3 C4 C5 120.5(4) . . ?
C3 C4 H4 119.8 . . ?
C5 C4 H4 119.8 . . ?
C6 C5 C4 120.8(4) . . ?
C6 C5 H5 119.6 . . ?
C4 C5 H5 119.6 . . ?
C5 C6 C7 120.4(4) . . ?
C5 C6 H6 119.8 . . ?
C7 C6 H6 119.8 . . ?
C8 C7 C6 119.6(4) . . ?
C8 C7 C9 123.8(4) . . ?
C6 C7 C9 116.6(4) . . ?
O2 C8 C7 124.5(4) . . ?
O2 C8 C3 117.0(3) . . ?
C7 C8 C3 118.5(4) . . ?
N1 C9 C7 125.2(4) . . ?
N1 C9 H9 117.4 . . ?
C7 C9 H9 117.4 . . ?
N1 C10A C15A 102.0(5) . . ?
N1 C10A C11A 110.0(5) . . ?
C15A C10A C11A 103.9(6) . . ?
N1 C10A H10A 113.3 . . ?
C15A C10A H10A 113.3 . . ?
C11A C10A H10A 113.3 . . ?
C12A C11A C10A 102.4(6) . . ?
C12A C11A H11A 111.3 . . ?
C10A C11A H11A 111.3 . . ?
C12A C11A H11B 111.3 . . ?
C10A C11A H11B 111.3 . . ?
H11A C11A H11B 109.2 . . ?
C13A C12A C11A 103.6(7) . . ?
C13A C12A H12A 111.0 . . ?
C11A C12A H12A 111.0 . . ?
C13A C12A H12B 111.0 . . ?
C11A C12A H12B 111.0 . . ?
H12A C12A H12B 109.0 . . ?
C12A C13A C14A 104.8(7) . . ?
C12A C13A H13A 110.8 . . ?
C14A C13A H13A 110.8 . . ?
C12A C13A H13B 110.8 . . ?
C14A C13A H13B 110.8 . . ?
H13A C13A H13B 108.9 . . ?
C15A C14A C13A 102.3(6) . . ?
C15A C14A H14A 111.3 . . ?
C13A C14A H14A 111.3 . . ?
C15A C14A H14B 111.3 . . ?
C13A C14A H14B 111.3 . . ?
H14A C14A H14B 109.2 . . ?
N2 C15A C10A 101.9(5) . . ?
N2 C15A C14A 110.5(5) . . ?
C10A C15A C14A 105.3(6) . . ?
N2 C15A H15A 112.8 . . ?
C10A C15A H15A 112.8 . . ?
C14A C15A H15A 112.8 . . ?
N1 C10B C15B 105.1(11) . . ?
N1 C10B C11B 107.4(10) . . ?
C15B C10B C11B 99.4(13) . . ?
N1 C10B H10B 114.5 . . ?
C15B C10B H10B 114.5 . . ?
C11B C10B H10B 114.5 . . ?
C10B C11B C12B 94.4(12) . . ?
C10B C11B H11C 112.8 . . ?
C12B C11B H11C 112.8 . . ?
C10B C11B H11D 112.8 . . ?
C12B C11B H11D 112.8 . . ?
H11C C11B H11D 110.3 . . ?
C13B C12B C11B 98.0(15) . . ?
C13B C12B H12C 112.2 . . ?
C11B C12B H12C 112.2 . . ?
C13B C12B H12D 112.2 . . ?
C11B C12B H12D 112.2 . . ?
H12C C12B H12D 109.8 . . ?
C12B C13B C14B 98.5(14) . . ?
C12B C13B H13C 112.1 . . ?
C14B C13B H13C 112.1 . . ?
C12B C13B H13D 112.1 . . ?
C14B C13B H13D 112.1 . . ?
H13C C13B H13D 109.7 . . ?
C15B C14B C13B 95.6(12) . . ?
C15B C14B H14C 112.6 . . ?
C13B C14B H14C 112.6 . . ?
C15B C14B H14D 112.6 . . ?
C13B C14B H14D 112.6 . . ?
H14C C14B H14D 110.1 . . ?
C10B C15B N2 102.7(10) . . ?
C10B C15B C14B 99.5(14) . . ?
N2 C15B C14B 107.4(10) . . ?
C10B C15B H15B 115.1 . . ?
N2 C15B H15B 115.1 . . ?
C14B C15B H15B 115.1 . . ?
N2 C16 C17 125.3(4) . . ?
N2 C16 H16 117.4 . . ?
C17 C16 H16 117.4 . . ?
C18 C17 C22 119.3(4) . . ?
C18 C17 C16 117.2(4) . . ?
C22 C17 C16 123.5(4) . . ?
C19 C18 C17 120.9(4) . . ?
C19 C18 H18 119.6 . . ?
C17 C18 H18 119.6 . . ?
C18 C19 C20 120.3(4) . . ?
C18 C19 H19 119.8 . . ?
C20 C19 H19 119.8 . . ?
C21 C20 C19 120.2(4) . . ?
C21 C20 H20 119.9 . . ?
C19 C20 H20 119.9 . . ?
O4 C21 C20 124.7(4) . . ?
O4 C21 C22 114.4(4) . . ?
C20 C21 C22 120.9(4) . . ?
O3 C22 C21 118.1(4) . . ?
O3 C22 C17 123.5(4) . . ?
C21 C22 C17 118.4(4) . . ?
O4 C23 C24 107.0(4) . . ?
O4 C23 H23A 110.3 . . ?
C24 C23 H23A 110.3 . . ?
O4 C23 H23B 110.3 . . ?
C24 C23 H23B 110.3 . . ?
H23A C23 H23B 108.6 . . ?
C23 C24 H24A 109.5 . . ?
C23 C24 H24B 109.5 . . ?
H24A C24 H24B 109.5 . . ?
C23 C24 H24C 109.5 . . ?
H24A C24 H24C 109.5 . . ?
H24B C24 H24C 109.5 . . ?
O5 C25 O6 133.2(5) . . ?
O5 C25 C26 113.6(4) . . ?
O6 C25 C26 112.6(4) . . ?
C25 C26 H26A 109.5 . . ?
C25 C26 H26B 109.5 . . ?
H26A C26 H26B 109.5 . . ?
C25 C26 H26C 109.5 . . ?
H26A C26 H26C 109.5 . . ?
H26B C26 H26C 109.5 . . ?
C28 C27 H27A 109.5 . . ?
C28 C27 H27B 109.5 . . ?
H27A C27 H27B 109.5 . . ?
C28 C27 H27C 109.5 . . ?
H27A C27 H27C 109.5 . . ?
H27B C27 H27C 109.5 . . ?
N3 C28 C27 179.3(7) . . ?
C30 C29 H29A 109.5 . . ?
C30 C29 H29B 109.5 . . ?
H29A C29 H29B 109.5 . . ?
C30 C29 H29C 109.5 . . ?
H29A C29 H29C 109.5 . . ?
H29B C29 H29C 109.5 . . ?
N4 C30 C29 179.4(7) . . ?

loop_
_geom_bond_atom_site_label_1
_geom_bond_atom_site_label_2
_geom_bond_distance
_geom_bond_site_symmetry_2
_geom_bond_publ_flag
Mn1 O3 1.888(2) . ?
Mn1 O2 1.897(3) . ?
Mn1 N2 1.977(3) . ?
Mn1 N1 1.979(3) . ?
Mn1 O5 2.142(3) . ?
Mn1 O7 2.365(3) . ?
O1 C3 1.363(5) . ?
O1 C2 1.438(4) . ?
O2 C8 1.318(4) . ?
O3 C22 1.326(4) . ?
O4 C21 1.370(5) . ?
O4 C23 1.430(5) . ?
O5 C25 1.170(4) . ?
O6 C25 1.193(4) . ?
O7 H71 0.8400 . ?
O7 H72 0.8400 . ?
N1 C9 1.294(5) . ?
N1 C10B 1.511(13) . ?
N1 C10A 1.516(6) . ?
N2 C16 1.292(5) . ?
N2 C15A 1.504(7) . ?
N2 C15B 1.526(12) . ?
C1 C2 1.491(6) . ?
C1 H1A 0.9800 . ?
C1 H1B 0.9800 . ?
C1 H1C 0.9800 . ?
C2 H2A 0.9900 . ?
C2 H2B 0.9900 . ?
C3 C4 1.371(6) . ?
C3 C8 1.425(5) . ?
C4 C5 1.389(6) . ?
C4 H4 0.9500 . ?
C5 C6 1.353(6) . ?
C5 H5 0.9500 . ?
C6 C7 1.423(6) . ?
C6 H6 0.9500 . ?
C7 C8 1.395(5) . ?
C7 C9 1.426(5) . ?
C9 H9 0.9500 . ?
C10A C15A 1.546(10) . ?
C10A C11A 1.606(9) . ?
C10A H10A 1.0000 . ?
C11A C12A 1.581(10) . ?
C11A H11A 0.9900 . ?
C11A H11B 0.9900 . ?
C12A C13A 1.543(12) . ?
C12A H12A 0.9900 . ?
C12A H12B 0.9900 . ?
C13A C14A 1.587(10) . ?
C13A H13A 0.9900 . ?
C13A H13B 0.9900 . ?
C14A C15A 1.585(9) . ?
C14A H14A 0.9900 . ?
C14A H14B 0.9900 . ?
C15A H15A 1.0000 . ?
C10B C15B 1.52(2) . ?
C10B C11B 1.69(2) . ?
C10B H10B 1.0000 . ?
C11B C12B 1.72(2) . ?
C11B H11C 0.9900 . ?
C11B H11D 0.9900 . ?
C12B C13B 1.61(3) . ?
C12B H12C 0.9900 . ?
C12B H12D 0.9900 . ?
C13B C14B 1.69(2) . ?
C13B H13C 0.9900 . ?
C13B H13D 0.9900 . ?
C14B C15B 1.63(2) . ?
C14B H14C 0.9900 . ?
C14B H14D 0.9900 . ?
C15B H15B 1.0000 . ?
C16 C17 1.428(6) . ?
C16 H16 0.9500 . ?
C17 C18 1.409(6) . ?
C17 C22 1.410(5) . ?
C18 C19 1.355(6) . ?
C18 H18 0.9500 . ?
C19 C20 1.388(6) . ?
C19 H19 0.9500 . ?
C20 C21 1.379(6) . ?
C20 H20 0.9500 . ?
C21 C22 1.399(5) . ?
C23 C24 1.508(6) . ?
C23 H23A 0.9900 . ?
C23 H23B 0.9900 . ?
C24 H24A 0.9800 . ?
C24 H24B 0.9800 . ?
C24 H24C 0.9800 . ?
C25 C26 1.602(7) . ?
C26 H26A 0.9800 . ?
C26 H26B 0.9800 . ?
C26 H26C 0.9800 . ?
N3 C28 1.128(6) . ?
C27 C28 1.419(7) . ?
C27 H27A 0.9800 . ?
C27 H27B 0.9800 . ?
C27 H27C 0.9800 . ?
N4 C30 1.123(6) . ?
C29 C30 1.447(7) . ?
C29 H29A 0.9800 . ?
C29 H29B 0.9800 . ?
C29 H29C 0.9800 . ?

loop_
_geom_hbond_atom_site_label_D
_geom_hbond_atom_site_label_H
_geom_hbond_atom_site_label_A
_geom_hbond_distance_DH
_geom_hbond_distance_HA
_geom_hbond_distance_DA
_geom_hbond_angle_DHA
_geom_hbond_site_symmetry_A
O7 H71 O1 0.84 2.27 3.045(4) 152.8 3_655
O7 H71 O2 0.84 2.26 2.935(3) 136.9 3_655
O7 H72 O3 0.84 2.15 2.916(4) 150.8 3_655
O7 H72 O4 0.84 2.39 3.057(4) 137.0 3_655

loop_
_geom_torsion_atom_site_label_1
_geom_torsion_atom_site_label_2
_geom_torsion_atom_site_label_3
_geom_torsion_atom_site_label_4
_geom_torsion
_geom_torsion_site_symmetry_1
_geom_torsion_site_symmetry_2
_geom_torsion_site_symmetry_3
_geom_torsion_site_symmetry_4
_geom_torsion_publ_flag
O3 Mn1 O2 C8 -176.1(3) . . . . ?
N2 Mn1 O2 C8 -58.8(8) . . . . ?
N1 Mn1 O2 C8 -0.8(3) . . . . ?
O5 Mn1 O2 C8 88.3(3) . . . . ?
O7 Mn1 O2 C8 -86.8(3) . . . . ?
O2 Mn1 O3 C22 -176.0(3) . . . . ?
N2 Mn1 O3 C22 12.7(3) . . . . ?
N1 Mn1 O3 C22 48.3(12) . . . . ?
O5 Mn1 O3 C22 -85.6(3) . . . . ?
O7 Mn1 O3 C22 96.3(3) . . . . ?
O3 Mn1 O5 C25 88.6(4) . . . . ?
O2 Mn1 O5 C25 -178.9(4) . . . . ?
N2 Mn1 O5 C25 -4.3(4) . . . . ?
N1 Mn1 O5 C25 -86.5(4) . . . . ?
O7 Mn1 O5 C25 -112.2(11) . . . . ?
O3 Mn1 N1 C9 135.6(10) . . . . ?
O2 Mn1 N1 C9 -0.1(4) . . . . ?
N2 Mn1 N1 C9 171.4(4) . . . . ?
O5 Mn1 N1 C9 -90.3(4) . . . . ?
O7 Mn1 N1 C9 87.4(4) . . . . ?
O3 Mn1 N1 C10B -21.4(14) . . . . ?
O2 Mn1 N1 C10B -157.1(8) . . . . ?
N2 Mn1 N1 C10B 14.5(8) . . . . ?
O5 Mn1 N1 C10B 112.8(8) . . . . ?
O7 Mn1 N1 C10B -69.6(7) . . . . ?
O3 Mn1 N1 C10A -55.2(12) . . . . ?
O2 Mn1 N1 C10A 169.1(4) . . . . ?
N2 Mn1 N1 C10A -19.3(4) . . . . ?
O5 Mn1 N1 C10A 78.9(4) . . . . ?
O7 Mn1 N1 C10A -103.4(4) . . . . ?
O3 Mn1 N2 C16 -9.6(4) . . . . ?
O2 Mn1 N2 C16 -126.9(7) . . . . ?
N1 Mn1 N2 C16 174.4(4) . . . . ?
O5 Mn1 N2 C16 86.4(4) . . . . ?
O7 Mn1 N2 C16 -98.8(4) . . . . ?
O3 Mn1 N2 C15A 160.1(4) . . . . ?
O2 Mn1 N2 C15A 42.7(9) . . . . ?
N1 Mn1 N2 C15A -15.9(4) . . . . ?
O5 Mn1 N2 C15A -103.9(4) . . . . ?
O7 Mn1 N2 C15A 70.9(4) . . . . ?
O3 Mn1 N2 C15B -166.9(7) . . . . ?
O2 Mn1 N2 C15B 75.8(10) . . . . ?
N1 Mn1 N2 C15B 17.1(7) . . . . ?
O5 Mn1 N2 C15B -70.9(7) . . . . ?
O7 Mn1 N2 C15B 103.9(7) . . . . ?
C3 O1 C2 C1 -172.1(4) . . . . ?
C2 O1 C3 C4 -5.3(6) . . . . ?
C2 O1 C3 C8 173.1(4) . . . . ?
O1 C3 C4 C5 178.5(4) . . . . ?
C8 C3 C4 C5 0.3(7) . . . . ?
C3 C4 C5 C6 -0.7(8) . . . . ?
C4 C5 C6 C7 0.5(7) . . . . ?
C5 C6 C7 C8 0.0(7) . . . . ?
C5 C6 C7 C9 -178.6(4) . . . . ?
Mn1 O2 C8 C7 1.3(6) . . . . ?
Mn1 O2 C8 C3 -177.5(3) . . . . ?
C6 C7 C8 O2 -179.2(4) . . . . ?
C9 C7 C8 O2 -0.7(6) . . . . ?
C6 C7 C8 C3 -0.4(6) . . . . ?
C9 C7 C8 C3 178.1(4) . . . . ?
O1 C3 C8 O2 0.7(5) . . . . ?
C4 C3 C8 O2 179.2(4) . . . . ?
O1 C3 C8 C7 -178.2(3) . . . . ?
C4 C3 C8 C7 0.3(6) . . . . ?
C10B N1 C9 C7 156.2(8) . . . . ?
C10A N1 C9 C7 -167.2(5) . . . . ?
Mn1 N1 C9 C7 0.7(6) . . . . ?
C8 C7 C9 N1 -0.4(7) . . . . ?
C6 C7 C9 N1 178.3(4) . . . . ?
C9 N1 C10A C15A -141.9(5) . . . . ?
C10B N1 C10A C15A -50.6(11) . . . . ?
Mn1 N1 C10A C15A 48.5(6) . . . . ?
C9 N1 C10A C11A -32.2(8) . . . . ?
C10B N1 C10A C11A 59.2(11) . . . . ?
Mn1 N1 C10A C11A 158.3(5) . . . . ?
N1 C10A C11A C12A -179.8(5) . . . . ?
C15A C10A C11A C12A -71.3(9) . . . . ?
C10A C11A C12A C13A 72.3(9) . . . . ?
C11A C12A C13A C14A -74.0(9) . . . . ?
C12A C13A C14A C15A 71.3(9) . . . . ?
C16 N2 C15A C10A -144.1(5) . . . . ?
C15B N2 C15A C10A -51.7(11) . . . . ?
Mn1 N2 C15A C10A 45.8(6) . . . . ?
C16 N2 C15A C14A -32.6(8) . . . . ?
C15B N2 C15A C14A 59.8(11) . . . . ?
Mn1 N2 C15A C14A 157.3(5) . . . . ?
N1 C10A C15A N2 -58.5(6) . . . . ?
C11A C10A C15A N2 -172.9(4) . . . . ?
N1 C10A C15A C14A -173.8(5) . . . . ?
C11A C10A C15A C14A 71.8(8) . . . . ?
C13A C14A C15A N2 -179.8(5) . . . . ?
C13A C14A C15A C10A -70.6(9) . . . . ?
C9 N1 C10B C15B 158.8(8) . . . . ?
C10A N1 C10B C15B 50.8(12) . . . . ?
Mn1 N1 C10B C15B -42.4(13) . . . . ?
C9 N1 C10B C11B 53.6(14) . . . . ?
C10A N1 C10B C11B -54.4(12) . . . . ?
Mn1 N1 C10B C11B -147.6(9) . . . . ?
N1 C10B C11B C12B -170.2(10) . . . . ?
C15B C10B C11B C12B 80.6(16) . . . . ?
C10B C11B C12B C13B -78.3(16) . . . . ?
C11B C12B C13B C14B 81.4(15) . . . . ?
C12B C13B C14B C15B -80.0(16) . . . . ?
N1 C10B C15B N2 52.9(13) . . . . ?
C11B C10B C15B N2 164.0(9) . . . . ?
N1 C10B C15B C14B 163.4(9) . . . . ?
C11B C10B C15B C14B -85.6(15) . . . . ?
C16 N2 C15B C10B 157.3(9) . . . . ?
C15A N2 C15B C10B 51.5(12) . . . . ?
Mn1 N2 C15B C10B -43.5(12) . . . . ?
C16 N2 C15B C14B 52.9(14) . . . . ?
C15A N2 C15B C14B -52.9(12) . . . . ?
Mn1 N2 C15B C14B -147.9(10) . . . . ?
C13B C14B C15B C10B 81.9(15) . . . . ?
C13B C14B C15B N2 -171.4(10) . . . . ?
C15A N2 C16 C17 -166.0(5) . . . . ?
C15B N2 C16 C17 158.7(8) . . . . ?
Mn1 N2 C16 C17 2.7(7) . . . . ?
N2 C16 C17 C18 -177.7(4) . . . . ?
N2 C16 C17 C22 5.7(7) . . . . ?
C22 C17 C18 C19 -0.4(7) . . . . ?
C16 C17 C18 C19 -177.1(5) . . . . ?
C17 C18 C19 C20 0.2(8) . . . . ?
C18 C19 C20 C21 -0.2(8) . . . . ?
C23 O4 C21 C20 4.9(6) . . . . ?
C23 O4 C21 C22 -175.8(4) . . . . ?
C19 C20 C21 O4 179.6(4) . . . . ?
C19 C20 C21 C22 0.3(7) . . . . ?
Mn1 O3 C22 C21 171.4(3) . . . . ?
Mn1 O3 C22 C17 -8.8(6) . . . . ?
O4 C21 C22 O3 0.0(5) . . . . ?
C20 C21 C22 O3 179.3(4) . . . . ?
O4 C21 C22 C17 -179.8(3) . . . . ?
C20 C21 C22 C17 -0.4(6) . . . . ?
C18 C17 C22 O3 -179.3(4) . . . . ?
C16 C17 C22 O3 -2.8(6) . . . . ?
C18 C17 C22 C21 0.5(6) . . . . ?
C16 C17 C22 C21 177.0(4) . . . . ?
C21 O4 C23 C24 176.8(4) . . . . ?
Mn1 O5 C25 O6 14.0(8) . . . . ?
Mn1 O5 C25 C26 -176.0(3) . . . . ?
N1 N2 O3 O2 3.06(13) . . . . ?
